data_2209989
loop_
_publ_author_name
'Jesionka, Elzbieta'
'Chojnacki, Jaroslaw'
'Wojnowski, Wieslaw'

_publ_section_title
;
 Triaquabis(tri-<i>tert</i>-butoxysilanethiolato)barium
;
_journal_coeditor_code RZ2063
_journal_issue 8
_journal_name_full 'Acta Crystallographica Section E'
_journal_page_first m1982
_journal_page_last m1984
_journal_paper_doi 10.1107/S1600536806028054
_journal_volume 62
_journal_year 2006
_chemical_formula_iupac '[Ba (C12 H27 O3 S Si)2 (H2 O)2]'
_chemical_formula_moiety 'C24 H60 Ba O9 S2 Si2'
_chemical_formula_sum 'C24 H60 Ba O9 S2 Si2'
_chemical_formula_weight 750.36
_chemical_name_systematic
;
Triaquabis(tri-<i>tert</i>-butoxysilanethiolato)barium
;
_space_group_IT_number 2
_symmetry_cell_setting triclinic
_symmetry_space_group_name_Hall '-P 1'
_symmetry_space_group_name_H-M 'P -1'
_audit_creation_method 'WinGX routine CIF_UPDATE'
_cell_angle_alpha 62.88(3)
_cell_angle_beta 88.32(3)
_cell_angle_gamma 72.02(3)
_cell_formula_units_Z 2
_cell_length_a 10.657(2)
_cell_length_b 14.412(3)
_cell_length_c 14.699(3)
_cell_measurement_reflns_used 2130
_cell_measurement_temperature 100(2)
_cell_measurement_theta_max 30
_cell_measurement_theta_min 2
_cell_volume 1894.6(10)
_computing_cell_refinement 'CrysAlisRED (Oxford Diffraction, 2005)'
_computing_data_collection 'CrysAlisCCD (Oxford Diffraction, 2005)'
_computing_data_reduction CrysAlisRED
_computing_molecular_graphics 'ORTEP-3 (Farrugia, 1997)'
_computing_publication_material 'WinGX (Farrugia, 1999)'
_computing_structure_refinement 'SHELXL97 (Sheldrick, 1997)'
_computing_structure_solution 'SHELXS97 (Sheldrick, 1997)'
_diffrn_measured_fraction_theta_full 0.997
_diffrn_measured_fraction_theta_max 0.997
_diffrn_measurement_device_type 'Kuma KM-4-CCD'
_diffrn_measurement_method '0.75\% \w'
_diffrn_radiation_type MoK\a
_diffrn_radiation_wavelength 0.71073
_diffrn_reflns_av_R_equivalents 0.0548
_diffrn_reflns_limit_h_max 13
_diffrn_reflns_limit_h_min -13
_diffrn_reflns_limit_k_max 12
_diffrn_reflns_limit_k_min -17
_diffrn_reflns_limit_l_max 17
_diffrn_reflns_limit_l_min -18
_diffrn_reflns_number 13908
_diffrn_reflns_theta_full 26
_diffrn_reflns_theta_max 26
_diffrn_reflns_theta_min 2.78
_exptl_absorpt_coefficient_mu 1.26
_exptl_absorpt_correction_T_max 0.92766
_exptl_absorpt_correction_T_min 0.76961
_exptl_absorpt_correction_type numerical
_exptl_absorpt_process_details
;
[SCALE3 in CrysAlisRED (Oxford Diffraction, 2005), based on algorithms
by
Clark & Reid (1998)]
;
_exptl_crystal_colour colourless
_exptl_crystal_density_diffrn 1.315
_exptl_crystal_density_method 'not measured'
_exptl_crystal_description needle
_exptl_crystal_F_000 784
_exptl_crystal_size_max 0.35
_exptl_crystal_size_mid 0.08
_exptl_crystal_size_min 0.08
_refine_diff_density_max 4.348
_refine_diff_density_min -1.135
_refine_ls_extinction_method none
_refine_ls_goodness_of_fit_ref 1.106
_refine_ls_hydrogen_treatment mixed
_refine_ls_matrix_type full
_refine_ls_number_parameters 380
_refine_ls_number_reflns 7415
_refine_ls_number_restraints 6
_refine_ls_restrained_S_all 1.105
_refine_ls_R_factor_gt 0.0681
_refine_ls_shift/su_max 0.001
_refine_ls_structure_factor_coef Fsqd
_refine_ls_weighting_details 'calc w = 1/[\s^2^(Fo^2^)+(0.0623P)^2^+24.8951P] where P=(Fo^2^+2Fc^2^)/3'
_refine_ls_weighting_scheme calc
_refine_ls_wR_factor_ref 0.1742
_reflns_number_gt 6598
_reflns_number_total 7415
_reflns_threshold_expression I>2\s(I)
_cod_data_source_file rz2063.cif
_cod_data_source_block I
_cod_database_code 2209989
_cod_database_fobs_code 2209989

loop_
_symmetry_equiv_pos_as_xyz
'x, y, z'
'-x, -y, -z'

loop_
_atom_site_type_symbol
_atom_site_label
_atom_site_fract_x
_atom_site_fract_y
_atom_site_fract_z
_atom_site_U_iso_or_equiv
_atom_site_adp_type
_atom_site_calc_flag
_atom_site_refinement_flags
_atom_site_occupancy
Ba Ba1 0.24000(4) 0.51271(3) 0.08873(3) 0.01222(14) Uani d . 1
S S1 0.47139(17) 0.61546(14) 0.03647(13) 0.0150(3) Uani d . 1
Si Si1 0.39404(18) 0.69598(15) 0.12171(14) 0.0122(4) Uani d . 1
S S2 0.02471(16) 0.41090(14) 0.22039(13) 0.0147(3) Uani d . 1
Si Si2 0.18487(18) 0.27103(15) 0.30664(14) 0.0118(4) Uani d . 1
O O1 0.2566(5) 0.6630(4) 0.1579(4) 0.0154(10) Uani d . 1
O O2 0.3588(5) 0.8306(4) 0.0604(4) 0.0148(10) Uani d . 1
O O3 0.4821(5) 0.6536(4) 0.2311(4) 0.0168(10) Uani d . 1
O O4 0.3156(5) 0.3147(4) 0.2895(4) 0.0133(9) Uani d . 1
O O5 0.1763(5) 0.1994(4) 0.4293(4) 0.0162(10) Uani d . 1
O O6 0.2247(5) 0.1810(4) 0.2608(4) 0.0149(10) Uani d . 1
O O7 0.2778(5) 0.3244(4) 0.0650(4) 0.0170(10) Uani d D 1
O O8 -0.0007(5) 0.6397(4) -0.0246(4) 0.0203(11) Uani d D 1
O O9 0.2444(5) 0.5798(5) -0.1171(4) 0.0213(11) Uani d D 1
C C10 0.1742(7) 0.6830(6) 0.2333(5) 0.0153(14) Uani d . 1
C C11 0.0361(7) 0.6887(6) 0.2029(6) 0.0209(15) Uani d . 1
H H11A 0.0033 0.7473 0.1319 0.025 Uiso calc R 1
H H11B -0.0242 0.7049 0.2493 0.025 Uiso calc R 1
H H11C 0.0399 0.6177 0.2079 0.025 Uiso calc R 1
C C12 0.2331(9) 0.5856(7) 0.3398(6) 0.0273(17) Uani d . 1
H H12A 0.2399 0.5166 0.339 0.033 Uiso calc R 1
H H12B 0.1754 0.5939 0.3907 0.033 Uiso calc R 1
H H12C 0.3218 0.5836 0.3583 0.033 Uiso calc R 1
C C13 0.1668(7) 0.7919(6) 0.2298(6) 0.0179(14) Uani d . 1
H H13A 0.2565 0.7896 0.2466 0.021 Uiso calc R 1
H H13B 0.1104 0.8034 0.2802 0.021 Uiso calc R 1
H H13C 0.1289 0.8528 0.1606 0.021 Uiso calc R 1
C C20 0.3002(7) 0.9135(6) -0.0438(5) 0.0171(14) Uani d . 1
C C21 0.1859(9) 0.8890(7) -0.0800(7) 0.0312(19) Uani d . 1
H H21A 0.2208 0.818 -0.0807 0.037 Uiso calc R 1
H H21B 0.1456 0.9477 -0.1497 0.037 Uiso calc R 1
H H21C 0.1186 0.8858 -0.0328 0.037 Uiso calc R 1
C C22 0.4076(9) 0.9162(7) -0.1150(6) 0.0277(18) Uani d . 1
H H22A 0.4812 0.9293 -0.0897 0.033 Uiso calc R 1
H H22B 0.37 0.9757 -0.1848 0.033 Uiso calc R 1
H H22C 0.4406 0.8453 -0.116 0.033 Uiso calc R 1
C C23 0.2472(9) 1.0232(6) -0.0406(7) 0.0301(19) Uani d . 1
H H23A 0.1764 1.021 0.0036 0.036 Uiso calc R 1
H H23B 0.2116 1.0836 -0.1105 0.036 Uiso calc R 1
H H23C 0.3197 1.0354 -0.0129 0.036 Uiso calc R 1
C C30 0.5995(8) 0.6720(6) 0.2551(6) 0.0213(16) Uani d . 1
C C31 0.6735(10) 0.5697(8) 0.3543(7) 0.040(2) Uani d . 1
H H31A 0.6159 0.5601 0.4089 0.048 Uiso calc R 1
H H31B 0.754 0.5784 0.3749 0.048 Uiso calc R 1
H H31C 0.6982 0.5046 0.3432 0.048 Uiso calc R 1
C C32 0.6864(8) 0.6910(7) 0.1678(7) 0.0258(17) Uani d . 1
H H32A 0.7209 0.6236 0.1607 0.031 Uiso calc R 1
H H32B 0.7609 0.7098 0.1838 0.031 Uiso calc R 1
H H32C 0.633 0.7518 0.1031 0.031 Uiso calc R 1
C C33 0.5529(9) 0.7759(8) 0.2706(7) 0.0317(19) Uani d . 1
H H33A 0.5008 0.8396 0.2069 0.038 Uiso calc R 1
H H33B 0.6307 0.7901 0.2882 0.038 Uiso calc R 1
H H33C 0.4976 0.7639 0.3267 0.038 Uiso calc R 1
C C40 0.4529(7) 0.2582(6) 0.3403(6) 0.0173(14) Uani d . 1
C C41 0.5377(8) 0.3180(8) 0.2684(7) 0.0315(19) Uani d . 1
H H41A 0.5332 0.3125 0.2046 0.038 Uiso calc R 1
H H41B 0.6301 0.2844 0.3015 0.038 Uiso calc R 1
H H41C 0.5048 0.3959 0.2523 0.038 Uiso calc R 1
C C42 0.5003(8) 0.1361(6) 0.3649(6) 0.0231(16) Uani d . 1
H H42A 0.4452 0.0982 0.4126 0.028 Uiso calc R 1
H H42B 0.5934 0.101 0.3966 0.028 Uiso calc R 1
H H42C 0.4925 0.1313 0.301 0.028 Uiso calc R 1
C C43 0.4593(8) 0.2652(7) 0.4408(6) 0.0234(16) Uani d . 1
H H43A 0.4184 0.3422 0.4265 0.028 Uiso calc R 1
H H43B 0.5524 0.2379 0.4707 0.028 Uiso calc R 1
H H43C 0.4111 0.22 0.4894 0.028 Uiso calc R 1
C C50 0.0998(8) 0.2247(6) 0.5036(5) 0.0184(15) Uani d . 1
C C51 0.0993(8) 0.3352(7) 0.4928(6) 0.0234(16) Uani d . 1
H H51A 0.1911 0.3333 0.501 0.028 Uiso calc R 1
H H51B 0.052 0.3488 0.5461 0.028 Uiso calc R 1
H H51C 0.0545 0.3945 0.4245 0.028 Uiso calc R 1
C C52 0.1704(8) 0.1297(7) 0.6089(6) 0.0265(17) Uani d . 1
H H52A 0.1715 0.0596 0.6132 0.032 Uiso calc R 1
H H52B 0.1231 0.1406 0.6633 0.032 Uiso calc R 1
H H52C 0.262 0.1281 0.6176 0.032 Uiso calc R 1
C C53 -0.0420(8) 0.2278(7) 0.4851(6) 0.0249(17) Uani d . 1
H H53A -0.0838 0.2877 0.4162 0.03 Uiso calc R 1
H H53B -0.0934 0.2407 0.5371 0.03 Uiso calc R 1
H H53C -0.0399 0.1572 0.4901 0.03 Uiso calc R 1
C C60 0.1772(8) 0.0902(6) 0.2775(6) 0.0195(15) Uani d . 1
C C61 0.2548(9) -0.0108(6) 0.3771(7) 0.0289(18) Uani d . 1
H H61A 0.35 -0.0303 0.3707 0.035 Uiso calc R 1
H H61B 0.225 -0.073 0.3899 0.035 Uiso calc R 1
H H61C 0.2392 0.0062 0.4347 0.035 Uiso calc R 1
C C62 0.0282(8) 0.1200(7) 0.2835(6) 0.0234(16) Uani d . 1
H H62A 0.0086 0.1376 0.3405 0.028 Uiso calc R 1
H H62B -0.0001 0.0573 0.2952 0.028 Uiso calc R 1
H H62C -0.0198 0.1844 0.2186 0.028 Uiso calc R 1
C C63 0.2095(9) 0.0682(7) 0.1856(7) 0.0290(18) Uani d . 1
H H63A 0.1649 0.1354 0.1216 0.035 Uiso calc R 1
H H63B 0.1785 0.0084 0.1922 0.035 Uiso calc R 1
H H63C 0.306 0.0468 0.1842 0.035 Uiso calc R 1
H H7A 0.274(11) 0.265(7) 0.125(6) 0.05 Uiso d D 1
H H7B 0.352(8) 0.332(9) 0.034(8) 0.05 Uiso d D 1
H H8A -0.010(11) 0.636(9) -0.084(6) 0.05 Uiso d D 1
H H8B -0.074(8) 0.630(9) 0.008(8) 0.05 Uiso d D 1
H H9A 0.324(7) 0.541(8) -0.126(9) 0.05 Uiso d D 1
H H9B 0.187(9) 0.585(9) -0.166(7) 0.05 Uiso d D 1

loop_
_atom_site_aniso_label
_atom_site_aniso_U_11
_atom_site_aniso_U_22
_atom_site_aniso_U_33
_atom_site_aniso_U_12
_atom_site_aniso_U_13
_atom_site_aniso_U_23
Ba1 0.0134(2) 0.0110(2) 0.0107(2) -0.00529(15) -0.00021(14) -0.00297(15)
S1 0.0125(8) 0.0176(8) 0.0179(8) -0.0055(6) 0.0039(6) -0.0106(7)
Si1 0.0115(9) 0.0118(9) 0.0117(9) -0.0038(7) 0.0010(7) -0.0041(7)
S2 0.0114(8) 0.0144(8) 0.0158(8) -0.0035(6) -0.0003(6) -0.0054(7)
Si2 0.0132(9) 0.0128(9) 0.0082(8) -0.0041(7) 0.0015(7) -0.0040(7)
O1 0.018(2) 0.015(2) 0.019(3) -0.007(2) 0.007(2) -0.012(2)
O2 0.020(3) 0.011(2) 0.012(2) -0.0042(19) -0.0011(19) -0.0047(19)
O3 0.018(3) 0.018(2) 0.013(2) -0.008(2) -0.0017(19) -0.005(2)
O4 0.012(2) 0.016(2) 0.010(2) -0.0045(19) 0.0002(18) -0.0047(19)
O5 0.018(2) 0.019(2) 0.010(2) -0.007(2) 0.0055(19) -0.005(2)
O6 0.016(2) 0.014(2) 0.017(2) -0.0071(19) 0.0040(19) -0.008(2)
O7 0.016(2) 0.022(3) 0.016(3) -0.009(2) 0.010(2) -0.010(2)
O8 0.016(3) 0.025(3) 0.017(3) -0.008(2) 0.004(2) -0.007(2)
O9 0.016(3) 0.029(3) 0.018(3) -0.003(2) 0.001(2) -0.013(2)
C10 0.022(4) 0.013(3) 0.015(3) -0.006(3) 0.008(3) -0.009(3)
C11 0.016(4) 0.020(4) 0.027(4) -0.004(3) 0.009(3) -0.012(3)
C12 0.032(4) 0.022(4) 0.021(4) -0.009(3) 0.011(3) -0.005(3)
C13 0.020(4) 0.018(3) 0.022(4) -0.007(3) 0.008(3) -0.014(3)
C20 0.021(4) 0.011(3) 0.012(3) -0.001(3) -0.001(3) -0.002(3)
C21 0.028(4) 0.025(4) 0.032(5) -0.004(3) -0.009(4) -0.008(4)
C22 0.031(4) 0.021(4) 0.019(4) -0.004(3) 0.008(3) -0.004(3)
C23 0.043(5) 0.011(4) 0.027(4) -0.004(3) 0.003(4) -0.004(3)
C30 0.022(4) 0.023(4) 0.017(4) -0.006(3) -0.008(3) -0.009(3)
C31 0.040(5) 0.034(5) 0.029(5) -0.004(4) -0.020(4) -0.004(4)
C32 0.018(4) 0.032(4) 0.036(5) -0.014(3) 0.007(3) -0.020(4)
C33 0.032(5) 0.038(5) 0.041(5) -0.015(4) 0.002(4) -0.029(4)
C40 0.013(3) 0.014(3) 0.023(4) -0.001(3) -0.005(3) -0.009(3)
C41 0.018(4) 0.037(5) 0.028(4) -0.012(4) 0.001(3) -0.005(4)
C42 0.020(4) 0.019(4) 0.025(4) 0.002(3) -0.005(3) -0.011(3)
C43 0.016(4) 0.025(4) 0.028(4) -0.001(3) -0.006(3) -0.014(3)
C50 0.028(4) 0.019(4) 0.011(3) -0.011(3) 0.008(3) -0.007(3)
C51 0.024(4) 0.031(4) 0.022(4) -0.011(3) 0.008(3) -0.017(3)
C52 0.028(4) 0.035(5) 0.016(4) -0.013(4) 0.007(3) -0.012(3)
C53 0.024(4) 0.032(4) 0.021(4) -0.014(3) 0.012(3) -0.012(3)
C60 0.027(4) 0.012(3) 0.019(4) -0.009(3) 0.000(3) -0.005(3)
C61 0.036(5) 0.012(4) 0.029(4) -0.011(3) -0.005(4) 0.000(3)
C62 0.026(4) 0.028(4) 0.022(4) -0.017(3) 0.005(3) -0.011(3)
C63 0.043(5) 0.022(4) 0.030(5) -0.015(4) 0.010(4) -0.016(4)

loop_
_atom_type_symbol
_atom_type_description
_atom_type_scat_dispersion_real
_atom_type_scat_dispersion_imag
_atom_type_scat_source
C C 0.0033 0.0016 'International Tables Vol C Tables 4.2.6.8 and 6.1.1.4'
Ba Ba -0.3244 2.2819 'International Tables Vol C Tables 4.2.6.8 and 6.1.1.4'
O O 0.0106 0.006 'International Tables Vol C Tables 4.2.6.8 and 6.1.1.4'
S S 0.1246 0.1234 'International Tables Vol C Tables 4.2.6.8 and 6.1.1.4'
Si Si 0.0817 0.0704 'International Tables Vol C Tables 4.2.6.8 and 6.1.1.4'
H H 0 0 'International Tables Vol C Tables 4.2.6.8 and 6.1.1.4'

loop_
_geom_angle_atom_site_label_1
_geom_angle_atom_site_label_2
_geom_angle_atom_site_label_3
_geom_angle
O8 Ba1 O9 66.66(16)
O8 Ba1 O7 99.64(16)
O9 Ba1 O7 74.16(16)
O8 Ba1 O1 95.11(16)
O9 Ba1 O1 116.47(16)
O7 Ba1 O1 164.54(15)
O8 Ba1 O4 130.50(15)
O9 Ba1 O4 141.97(15)
O7 Ba1 O4 69.68(14)
O1 Ba1 O4 97.13(14)
O8 Ba1 S1 117.59(12)
O9 Ba1 S1 76.38(12)
O7 Ba1 S1 116.62(11)
O1 Ba1 S1 59.11(10)
O4 Ba1 S1 109.79(10)
O8 Ba1 S2 73.02(12)
O9 Ba1 S2 124.69(12)
O7 Ba1 S2 77.14(10)
O1 Ba1 S2 103.02(10)
O4 Ba1 S2 57.50(10)
S1 Ba1 S2 158.51(5)
O8 Ba1 Si2 105.50(12)
O9 Ba1 Si2 134.17(12)
O7 Ba1 Si2 62.46(10)
O1 Ba1 Si2 109.07(10)
O4 Ba1 Si2 25.84(9)
S1 Ba1 Si2 135.63(5)
S2 Ba1 Si2 33.76(5)
O8 Ba1 Si1 107.83(12)
O9 Ba1 Si1 100.69(12)
O7 Ba1 Si1 147.38(11)
O1 Ba1 Si1 25.37(10)
O4 Ba1 Si1 103.31(10)
S1 Ba1 Si1 33.78(4)
S2 Ba1 Si1 127.27(5)
Si2 Ba1 Si1 123.65(5)
O8 Ba1 H7B 108(2)
O9 Ba1 H7B 65(2)
O7 Ba1 H7B 18.0(11)
O1 Ba1 H7B 154.2(16)
O4 Ba1 H7B 77(2)
S1 Ba1 H7B 98.9(12)
S2 Ba1 H7B 94.9(12)
Si2 Ba1 H7B 76.4(16)
Si1 Ba1 H7B 130.9(13)
Si1 S1 Ba1 88.05(8)
O3 Si1 O2 105.6(3)
O3 Si1 O1 103.5(3)
O2 Si1 O1 110.7(3)
O3 Si1 S1 116.7(2)
O2 Si1 S1 115.2(2)
O1 Si1 S1 104.42(18)
O3 Si1 Ba1 120.14(19)
O2 Si1 Ba1 131.53(19)
O1 Si1 Ba1 46.36(16)
S1 Si1 Ba1 58.17(6)
Si2 S2 Ba1 85.99(8)
O5 Si2 O6 105.8(3)
O5 Si2 O4 111.2(3)
O6 Si2 O4 102.6(2)
O5 Si2 S2 117.5(2)
O6 Si2 S2 113.9(2)
O4 Si2 S2 104.99(19)
O5 Si2 Ba1 151.01(19)
O6 Si2 Ba1 100.48(18)
O4 Si2 Ba1 49.89(17)
S2 Si2 Ba1 60.25(7)
C10 O1 Si1 127.7(4)
C10 O1 Ba1 122.4(4)
Si1 O1 Ba1 108.3(2)
C20 O2 Si1 132.7(4)
C30 O3 Si1 132.2(5)
C40 O4 Si2 131.1(4)
C40 O4 Ba1 122.4(4)
Si2 O4 Ba1 104.3(2)
C50 O5 Si2 134.1(5)
C60 O6 Si2 131.8(5)
Ba1 O7 H7A 113(7)
Ba1 O7 H7B 92(7)
H7A O7 H7B 126(10)
Ba1 O8 H8A 114(7)
Ba1 O8 H8B 117(7)
H8A O8 H8B 108(10)
Ba1 O9 H9A 108(7)
Ba1 O9 H9B 132(7)
H9A O9 H9B 102(10)
O1 C10 C11 106.1(5)
O1 C10 C12 108.0(6)
C11 C10 C12 110.7(6)
O1 C10 C13 111.4(5)
C11 C10 C13 109.3(6)
C12 C10 C13 111.3(6)
C10 C11 H11A 109.5
C10 C11 H11B 109.5
H11A C11 H11B 109.5
C10 C11 H11C 109.5
H11A C11 H11C 109.5
H11B C11 H11C 109.5
C10 C12 H12A 109.5
C10 C12 H12B 109.5
H12A C12 H12B 109.5
C10 C12 H12C 109.5
H12A C12 H12C 109.5
H12B C12 H12C 109.5
C10 C13 H13A 109.5
C10 C13 H13B 109.5
H13A C13 H13B 109.5
C10 C13 H13C 109.5
H13A C13 H13C 109.5
H13B C13 H13C 109.5
O2 C20 C22 109.0(6)
O2 C20 C23 105.9(6)
C22 C20 C23 110.5(6)
O2 C20 C21 110.9(6)
C22 C20 C21 110.2(7)
C23 C20 C21 110.2(7)
C20 C21 H21A 109.5
C20 C21 H21B 109.5
H21A C21 H21B 109.5
C20 C21 H21C 109.5
H21A C21 H21C 109.5
H21B C21 H21C 109.5
C20 C22 H22A 109.5
C20 C22 H22B 109.5
H22A C22 H22B 109.5
C20 C22 H22C 109.5
H22A C22 H22C 109.5
H22B C22 H22C 109.5
C20 C23 H23A 109.5
C20 C23 H23B 109.5
H23A C23 H23B 109.5
C20 C23 H23C 109.5
H23A C23 H23C 109.5
H23B C23 H23C 109.5
O3 C30 C31 106.0(6)
O3 C30 C32 111.6(6)
C31 C30 C32 111.3(7)
O3 C30 C33 107.4(6)
C31 C30 C33 111.2(7)
C32 C30 C33 109.2(7)
C30 C31 H31A 109.5
C30 C31 H31B 109.5
H31A C31 H31B 109.5
C30 C31 H31C 109.5
H31A C31 H31C 109.5
H31B C31 H31C 109.5
C30 C32 H32A 109.5
C30 C32 H32B 109.5
H32A C32 H32B 109.5
C30 C32 H32C 109.5
H32A C32 H32C 109.5
H32B C32 H32C 109.5
C30 C33 H33A 109.5
C30 C33 H33B 109.5
H33A C33 H33B 109.5
C30 C33 H33C 109.5
H33A C33 H33C 109.5
H33B C33 H33C 109.5
O4 C40 C41 107.3(6)
O4 C40 C43 108.3(6)
C41 C40 C43 110.3(6)
O4 C40 C42 111.2(6)
C41 C40 C42 110.6(7)
C43 C40 C42 109.2(6)
C40 C41 H41A 109.5
C40 C41 H41B 109.5
H41A C41 H41B 109.5
C40 C41 H41C 109.5
H41A C41 H41C 109.5
H41B C41 H41C 109.5
C40 C42 H42A 109.5
C40 C42 H42B 109.5
H42A C42 H42B 109.5
C40 C42 H42C 109.5
H42A C42 H42C 109.5
H42B C42 H42C 109.5
C40 C43 H43A 109.5
C40 C43 H43B 109.5
H43A C43 H43B 109.5
C40 C43 H43C 109.5
H43A C43 H43C 109.5
H43B C43 H43C 109.5
O5 C50 C53 108.6(6)
O5 C50 C51 110.6(6)
C53 C50 C51 110.4(6)
O5 C50 C52 104.9(6)
C53 C50 C52 111.2(6)
C51 C50 C52 111.0(6)
C50 C51 H51A 109.5
C50 C51 H51B 109.5
H51A C51 H51B 109.5
C50 C51 H51C 109.5
H51A C51 H51C 109.5
H51B C51 H51C 109.5
C50 C52 H52A 109.5
C50 C52 H52B 109.5
H52A C52 H52B 109.5
C50 C52 H52C 109.5
H52A C52 H52C 109.5
H52B C52 H52C 109.5
C50 C53 H53A 109.5
C50 C53 H53B 109.5
H53A C53 H53B 109.5
C50 C53 H53C 109.5
H53A C53 H53C 109.5
H53B C53 H53C 109.5
O6 C60 C62 111.6(6)
O6 C60 C61 107.9(6)
C62 C60 C61 110.8(6)
O6 C60 C63 105.9(6)
C62 C60 C63 110.5(6)
C61 C60 C63 110.0(7)
C60 C61 H61A 109.5
C60 C61 H61B 109.5
H61A C61 H61B 109.5
C60 C61 H61C 109.5
H61A C61 H61C 109.5
H61B C61 H61C 109.5
C60 C62 H62A 109.5
C60 C62 H62B 109.5
H62A C62 H62B 109.5
C60 C62 H62C 109.5
H62A C62 H62C 109.5
H62B C62 H62C 109.5
C60 C63 H63A 109.5
C60 C63 H63B 109.5
H63A C63 H63B 109.5
C60 C63 H63C 109.5
H63A C63 H63C 109.5
H63B C63 H63C 109.5

loop_
_geom_bond_atom_site_label_1
_geom_bond_atom_site_label_2
_geom_bond_distance
Ba1 O8 2.698(5)
Ba1 O9 2.729(5)
Ba1 O7 2.798(5)
Ba1 O1 2.831(5)
Ba1 O4 2.923(5)
Ba1 S1 3.1576(19)
Ba1 S2 3.224(2)
Ba1 Si2 3.704(2)
Ba1 Si1 3.715(2)
Ba1 H7B 2.97(11)
S1 Si1 2.067(3)
Si1 O3 1.637(5)
Si1 O2 1.641(5)
Si1 O1 1.676(5)
S2 Si2 2.063(3)
Si2 O5 1.636(5)
Si2 O6 1.661(5)
Si2 O4 1.666(5)
O1 C10 1.469(8)
O2 C20 1.445(8)
O3 C30 1.441(9)
O4 C40 1.462(8)
O5 C50 1.455(8)
O6 C60 1.462(8)
O7 H7A 0.92(5)
O7 H7B 0.92(5)
O8 H8A 0.91(5)
O8 H8B 0.92(5)
O9 H9A 0.91(5)
O9 H9B 0.91(5)
C10 C11 1.517(10)
C10 C12 1.526(10)
C10 C13 1.526(9)
C11 H11A 0.98
C11 H11B 0.98
C11 H11C 0.98
C12 H12A 0.98
C12 H12B 0.98
C12 H12C 0.98
C13 H13A 0.98
C13 H13B 0.98
C13 H13C 0.98
C20 C22 1.525(10)
C20 C23 1.528(10)
C20 C21 1.538(11)
C21 H21A 0.98
C21 H21B 0.98
C21 H21C 0.98
C22 H22A 0.98
C22 H22B 0.98
C22 H22C 0.98
C23 H23A 0.98
C23 H23B 0.98
C23 H23C 0.98
C30 C31 1.521(11)
C30 C32 1.532(11)
C30 C33 1.545(11)
C31 H31A 0.98
C31 H31B 0.98
C31 H31C 0.98
C32 H32A 0.98
C32 H32B 0.98
C32 H32C 0.98
C33 H33A 0.98
C33 H33B 0.98
C33 H33C 0.98
C40 C41 1.506(11)
C40 C43 1.530(10)
C40 C42 1.538(10)
C41 H41A 0.98
C41 H41B 0.98
C41 H41C 0.98
C42 H42A 0.98
C42 H42B 0.98
C42 H42C 0.98
C43 H43A 0.98
C43 H43B 0.98
C43 H43C 0.98
C50 C53 1.526(11)
C50 C51 1.526(10)
C50 C52 1.529(11)
C51 H51A 0.98
C51 H51B 0.98
C51 H51C 0.98
C52 H52A 0.98
C52 H52B 0.98
C52 H52C 0.98
C53 H53A 0.98
C53 H53B 0.98
C53 H53C 0.98
C60 C62 1.522(11)
C60 C61 1.527(10)
C60 C63 1.529(11)
C61 H61A 0.98
C61 H61B 0.98
C61 H61C 0.98
C62 H62A 0.98
C62 H62B 0.98
C62 H62C 0.98
C63 H63A 0.98
C63 H63B 0.98
C63 H63C 0.98

loop_
_geom_hbond_atom_site_label_D
_geom_hbond_atom_site_label_H
_geom_hbond_atom_site_label_A
_geom_hbond_site_symmetry_A
_geom_hbond_distance_DH
_geom_hbond_distance_HA
_geom_hbond_distance_DA
_geom_hbond_angle_DHA
O7 H7A O6 . 0.92(5) 1.97(6) 2.843(7) 159(10)
O7 H7B S1 2_665 0.92(5) 2.29(5) 3.184(5) 167(10)
O8 H8A S2 2_565 0.91(5) 2.41(11) 3.309(6) 170(10)
O9 H9A S1 2_665 0.91(5) 2.44(8) 3.226(6) 144(9)
O9 H9B S2 2_565 0.91(5) 2.39(7) 3.222(6) 151(10)
